data_8105359
loop_
_publ_author_name
'Zhong, Xin'
'Zhou, Junyan'
'Hao, Munan'

_publ_section_title
;
 Crystal structure of trimethylsulfoxonium tetrachloridocobaltate(II)
 [(CH3)3SO]2CoCl4
;
_journal_issue 4
_journal_name_full 'Zeitschrift f\"ur Kristallographie - New Crystal Structures'
_journal_page_first 1001
_journal_page_last 1002
_journal_paper_doi 10.1515/ncrs-2020-0159
_journal_volume 235
_journal_year 2020
_chemical_formula_moiety 'Cl4 Co, 2(C3 H9 O S)'
_chemical_formula_sum 'C6 H18 Cl4 Co O2 S2'
_chemical_formula_weight 387.05
_chemical_name_systematic 'trimethylsulfoxonium tetrachloridocobaltate'
_space_group_crystal_system monoclinic
_space_group_IT_number 14
_space_group_name_Hall '-P 2ybc'
_space_group_name_H-M_alt 'P 1 21/c 1'
_atom_sites_solution_hydrogens difmap
_atom_sites_solution_primary direct
_atom_sites_solution_secondary difmap
_audit_creation_method SHELXL-2014/7
_cell_angle_alpha 90
_cell_angle_beta 93.8580(10)
_cell_angle_gamma 90
_cell_formula_units_Z 4
_cell_length_a 8.4397(3)
_cell_length_b 15.6692(5)
_cell_length_c 12.5989(4)
_cell_measurement_reflns_used 5627
_cell_measurement_temperature 296(2)
_cell_measurement_theta_max 25.11
_cell_measurement_theta_min 2.42
_cell_volume 1662.35(10)
_computing_cell_refinement 'Bruker SAINT'
_computing_data_collection 'Bruker APEX2'
_computing_data_reduction 'Bruker SAINT'
_computing_molecular_graphics 'Diamond 3'
_computing_publication_material 'Bruker SHELXTL'
_computing_structure_refinement 'SHELXL-2014/7 (Sheldrick, 2014)'
_computing_structure_solution 'SHELXS-97 (Sheldrick, 2008)'
_diffrn_ambient_temperature 296(2)
_diffrn_measured_fraction_theta_full 0.998
_diffrn_measured_fraction_theta_max 0.997
_diffrn_measurement_device_type 'Bruker D8 Venture'
_diffrn_measurement_method '\f and \w scans'
_diffrn_radiation_type MoK\a
_diffrn_radiation_wavelength 0.71073
_diffrn_reflns_av_R_equivalents 0.0514
_diffrn_reflns_av_unetI/netI 0.0380
_diffrn_reflns_Laue_measured_fraction_full 0.998
_diffrn_reflns_Laue_measured_fraction_max 0.997
_diffrn_reflns_limit_h_max 11
_diffrn_reflns_limit_h_min -11
_diffrn_reflns_limit_k_max 20
_diffrn_reflns_limit_k_min -20
_diffrn_reflns_limit_l_max 16
_diffrn_reflns_limit_l_min -13
_diffrn_reflns_number 24807
_diffrn_reflns_point_group_measured_fraction_full 0.998
_diffrn_reflns_point_group_measured_fraction_max 0.997
_diffrn_reflns_theta_full 25.242
_diffrn_reflns_theta_max 28.339
_diffrn_reflns_theta_min 2.077
_diffrn_source 'sealed tube'
_exptl_absorpt_coefficient_mu 1.908
_exptl_absorpt_correction_T_max 0.7457
_exptl_absorpt_correction_T_min 0.6563
_exptl_absorpt_correction_type multi-scan
_exptl_absorpt_process_details 'SADABS-2014/5, (Krause et.al., 2015)'
_exptl_crystal_colour 'translucent blue'
_exptl_crystal_density_diffrn 1.547
_exptl_crystal_description plate
_exptl_crystal_F_000 788
_exptl_crystal_size_max 0.167
_exptl_crystal_size_mid 0.095
_exptl_crystal_size_min 0.029
_refine_diff_density_max 0.473
_refine_diff_density_min -0.327
_refine_diff_density_rms 0.061
_refine_ls_extinction_coef .
_refine_ls_extinction_method none
_refine_ls_goodness_of_fit_ref 1.028
_refine_ls_hydrogen_treatment refall
_refine_ls_matrix_type full
_refine_ls_number_parameters 208
_refine_ls_number_reflns 4145
_refine_ls_number_restraints 0
_refine_ls_restrained_S_all 1.028
_refine_ls_R_factor_all 0.0808
_refine_ls_R_factor_gt 0.0408
_refine_ls_shift/su_max 0.001
_refine_ls_shift/su_mean 0.000
_refine_ls_structure_factor_coef Fsqd
_refine_ls_weighting_details 'w=1/[\s^2^(Fo^2^)+(0.0293P)^2^+1.4436P] where P=(Fo^2^+2Fc^2^)/3'
_refine_ls_weighting_scheme calc
_refine_ls_wR_factor_gt 0.0807
_refine_ls_wR_factor_ref 0.0965
_reflns_Friedel_coverage 0.000
_reflns_Friedel_fraction_full .
_reflns_Friedel_fraction_max .
_reflns_number_gt 2695
_reflns_number_total 4145
_reflns_threshold_expression 'I > 2\s(I)'
_cod_data_source_file suppl_ncrs-2020-0159_suppl.cif
_cod_data_source_block shelx
_cod_original_sg_symbol_H-M 'P 21/c'
_cod_database_code 8105359
_shelx_shelxl_version_number 2014/7
_shelx_space_group_comment
;
The symmetry employed for this shelxl refinement is uniquely defined
by the following loop, which should always be used as a source of
symmetry information in preference to the above space-group names.
They are only intended as comments.
;
_shelx_estimated_absorpt_t_min 0.741
_shelx_estimated_absorpt_t_max 0.947

loop_
_space_group_symop_operation_xyz
'x, y, z'
'-x, y+1/2, -z+1/2'
'-x, -y, -z'
'x, -y-1/2, z-1/2'

loop_
_atom_site_label
_atom_site_type_symbol
_atom_site_fract_x
_atom_site_fract_y
_atom_site_fract_z
_atom_site_U_iso_or_equiv
_atom_site_adp_type
_atom_site_occupancy
_atom_site_site_symmetry_order
_atom_site_calc_flag
_atom_site_refinement_flags_posn
_atom_site_refinement_flags_adp
_atom_site_refinement_flags_occupancy
_atom_site_disorder_assembly
_atom_site_disorder_group
Co1 Co 0.72195(5) 0.09385(3) 0.73655(3) 0.04694(13) Uani 1 1 d . . . . .
Cl1 Cl 0.77928(12) 0.09471(7) 0.91518(7) 0.0701(3) Uani 1 1 d . . . . .
Cl2 Cl 0.92334(13) 0.15793(7) 0.65821(8) 0.0829(3) Uani 1 1 d . . . . .
Cl3 Cl 0.48827(13) 0.15965(7) 0.69899(10) 0.0852(3) Uani 1 1 d . . . . .
Cl4 Cl 0.71007(15) -0.04238(6) 0.68017(8) 0.0799(3) Uani 1 1 d . . . . .
S1 S 0.73731(10) 0.83701(5) 0.00564(7) 0.0513(2) Uani 1 1 d . . . . .
S2 S 0.76471(10) 0.39074(5) 0.84130(6) 0.0524(2) Uani 1 1 d . . . . .
O1 O 0.7364(3) 0.75429(16) 0.0527(2) 0.0820(8) Uani 1 1 d . . . . .
O2 O 0.7328(4) 0.40322(18) 0.72946(19) 0.0815(8) Uani 1 1 d . . . . .
C1 C 0.7771(7) 0.9174(3) 0.0997(4) 0.0715(12) Uani 1 1 d . . . . .
C2 C 0.5589(5) 0.8644(4) -0.0625(5) 0.0747(12) Uani 1 1 d . . . . .
C3 C 0.8786(6) 0.8481(4) -0.0882(4) 0.0722(12) Uani 1 1 d . . . . .
C4 C 0.6212(6) 0.3301(4) 0.9002(5) 0.0788(13) Uani 1 1 d . . . . .
C5 C 0.7792(10) 0.4861(3) 0.9106(4) 0.0860(16) Uani 1 1 d . . . . .
C6 C 0.9412(6) 0.3345(4) 0.8709(4) 0.0766(13) Uani 1 1 d . . . . .
H1 H 0.695(5) 0.911(2) 0.140(3) 0.077(13) Uiso 1 1 d . . . . .
H2 H 0.770(5) 0.969(3) 0.063(4) 0.106(17) Uiso 1 1 d . . . . .
H3 H 0.873(6) 0.906(3) 0.128(4) 0.096(18) Uiso 1 1 d . . . . .
H4 H 0.488(5) 0.863(3) -0.009(3) 0.081(13) Uiso 1 1 d . . . . .
H5 H 0.572(5) 0.920(3) -0.096(3) 0.088(14) Uiso 1 1 d . . . . .
H6 H 0.538(5) 0.821(3) -0.101(4) 0.099(18) Uiso 1 1 d . . . . .
H7 H 0.972(5) 0.837(3) -0.056(3) 0.084(14) Uiso 1 1 d . . . . .
H8 H 0.865(5) 0.903(3) -0.122(4) 0.102(16) Uiso 1 1 d . . . . .
H9 H 0.851(5) 0.805(3) -0.132(4) 0.100(17) Uiso 1 1 d . . . . .
H10 H 1.006(5) 0.374(3) 0.854(3) 0.076(14) Uiso 1 1 d . . . . .
H11 H 0.926(6) 0.281(3) 0.835(4) 0.12(2) Uiso 1 1 d . . . . .
H12 H 0.943(5) 0.329(3) 0.946(4) 0.085(13) Uiso 1 1 d . . . . .
H13 H 0.657(6) 0.325(3) 0.978(4) 0.119(18) Uiso 1 1 d . . . . .
H14 H 0.608(6) 0.284(4) 0.862(4) 0.12(2) Uiso 1 1 d . . . . .
H15 H 0.539(6) 0.370(3) 0.894(4) 0.102(17) Uiso 1 1 d . . . . .
H16 H 0.796(5) 0.476(3) 0.984(4) 0.105(16) Uiso 1 1 d . . . . .
H17 H 0.865(5) 0.512(3) 0.887(4) 0.088(17) Uiso 1 1 d . . . . .
H18 H 0.687(6) 0.511(3) 0.893(4) 0.097(19) Uiso 1 1 d . . . . .

loop_
_atom_site_aniso_label
_atom_site_aniso_U_11
_atom_site_aniso_U_22
_atom_site_aniso_U_33
_atom_site_aniso_U_23
_atom_site_aniso_U_13
_atom_site_aniso_U_12
Co1 0.0511(3) 0.0463(2) 0.0440(2) 0.00164(19) 0.00738(18) -0.0053(2)
Cl1 0.0808(7) 0.0865(7) 0.0430(5) 0.0031(4) 0.0032(4) 0.0004(5)
Cl2 0.0881(7) 0.0951(8) 0.0685(6) -0.0002(5) 0.0271(5) -0.0397(6)
Cl3 0.0680(6) 0.0863(8) 0.1000(8) 0.0145(6) -0.0028(6) 0.0168(6)
Cl4 0.1127(9) 0.0491(5) 0.0777(7) -0.0091(5) 0.0043(6) -0.0076(5)
S1 0.0548(5) 0.0462(4) 0.0530(5) 0.0049(4) 0.0045(4) 0.0071(4)
S2 0.0591(5) 0.0553(5) 0.0420(4) 0.0050(4) -0.0024(4) -0.0010(4)
O1 0.097(2) 0.0536(15) 0.095(2) 0.0213(14) 0.0038(17) 0.0046(14)
O2 0.107(2) 0.091(2) 0.0441(14) 0.0096(13) -0.0116(14) -0.0086(17)
C1 0.088(4) 0.075(3) 0.052(2) -0.005(2) 0.012(2) -0.004(3)
C2 0.055(2) 0.077(3) 0.091(4) 0.002(3) -0.002(2) 0.007(2)
C3 0.068(3) 0.084(3) 0.066(3) 0.000(3) 0.016(2) 0.025(3)
C4 0.069(3) 0.084(4) 0.082(3) 0.011(3) 0.005(2) -0.012(3)
C5 0.134(5) 0.057(3) 0.066(3) -0.002(2) -0.003(3) -0.005(3)
C6 0.063(3) 0.101(4) 0.066(3) 0.002(3) 0.009(2) 0.010(3)

loop_
_atom_type_symbol
_atom_type_description
_atom_type_scat_dispersion_real
_atom_type_scat_dispersion_imag
_atom_type_scat_source
C C 0.0033 0.0016 'International Tables Vol C Tables 4.2.6.8 and 6.1.1.4'
H H 0.0000 0.0000 'International Tables Vol C Tables 4.2.6.8 and 6.1.1.4'
O O 0.0106 0.0060 'International Tables Vol C Tables 4.2.6.8 and 6.1.1.4'
S S 0.1246 0.1234 'International Tables Vol C Tables 4.2.6.8 and 6.1.1.4'
Cl Cl 0.1484 0.1585 'International Tables Vol C Tables 4.2.6.8 and 6.1.1.4'
Co Co 0.3494 0.9721 'International Tables Vol C Tables 4.2.6.8 and 6.1.1.4'

loop_
_geom_angle_atom_site_label_1
_geom_angle_atom_site_label_2
_geom_angle_atom_site_label_3
_geom_angle
_geom_angle_site_symmetry_1
_geom_angle_site_symmetry_3
Cl3 Co1 Cl4 110.43(5) . .
Cl3 Co1 Cl2 112.31(5) . .
Cl4 Co1 Cl2 107.63(5) . .
Cl3 Co1 Cl1 109.36(4) . .
Cl4 Co1 Cl1 108.70(4) . .
Cl2 Co1 Cl1 108.32(4) . .
O1 S1 C2 113.7(2) . .
O1 S1 C3 113.3(2) . .
C2 S1 C3 104.5(3) . .
O1 S1 C1 112.3(2) . .
C2 S1 C1 106.1(3) . .
C3 S1 C1 106.2(3) . .
O2 S2 C5 112.4(2) . .
O2 S2 C4 113.8(2) . .
C5 S2 C4 106.4(3) . .
O2 S2 C6 112.3(2) . .
C5 S2 C6 107.3(3) . .
C4 S2 C6 103.9(3) . .

loop_
_geom_bond_atom_site_label_1
_geom_bond_atom_site_label_2
_geom_bond_distance
_geom_bond_site_symmetry_2
Co1 Cl3 2.2474(11) .
Co1 Cl4 2.2498(10) .
Co1 Cl2 2.2577(10) .
Co1 Cl1 2.2700(10) .
S1 O1 1.425(3) .
S1 C2 1.737(4) .
S1 C3 1.743(4) .
S1 C1 1.746(4) .
S2 O2 1.430(3) .
S2 C5 1.731(5) .
S2 C4 1.744(5) .
S2 C6 1.749(5) .
